data_4310465
loop_
_publ_author_name
'Elisa Barea'
'Jorge A. R. Navarro'
'Juan M. Salas'
'Norberto Masciocchi'
'Simona Galli'
'Angelo Sironi'

_publ_section_title
;
 Coordination Frameworks Containing the Pyrimidin-4-olate Ligand.
 Synthesis, Thermal, Magnetic, and ab Initio XRPD Structural
 Characterization of Nickel and Zinc Derivatives
;
_journal_name_full 'Inorganic Chemistry'
_journal_page_first 473
_journal_page_last 481
_journal_paper_doi 10.1021/ic0351287
_journal_volume 43
_journal_year 2004
_chemical_formula_sum 'C8 H14 N4 Ni O6'
_chemical_name_common Ni(4-pymo)2(H2O)4
_space_group_IT_number 61
_symmetry_space_group_name_Hall '-P 2bc 2ac'
_symmetry_space_group_name_H-M 'P c a b'
_cell_angle_alpha 90
_cell_angle_beta 90
_cell_angle_gamma 90
_cell_formula_units_Z 4
_cell_length_a 13.42758(42)
_cell_length_b 12.90329(45)
_cell_length_c 6.75501(19)
_cell_volume 1170.37(6)
_diffrn_radiation_type CuK\a
_diffrn_radiation_wavelength 1.5418
_cod_data_source_file ic0351287si20030929_063921_2.cif
_cod_data_source_block Ni(pyrimidine-4-olate)2(H2O)4
_cod_original_cell_volume 1170.373(64)
_cod_original_formula_sum 'C8 H14 Ni1 N4 O6'
_cod_database_code 4310465

loop_
_symmetry_equiv_pos_as_xyz
'-x, -y, -z'
'-x, -y+1/2, z+1/2'
'-x+1/2, y, z+1/2'
'-x+1/2, y+1/2, -z'
'x, y, z'
'x, y+1/2, -z+1/2'
'x+1/2, -y, -z+1/2'
'x+1/2, -y+1/2, z'

loop_
_atom_site_label
_atom_site_type_symbol
_atom_site_symmetry_multiplicity
_atom_site_fract_x
_atom_site_fract_y
_atom_site_fract_z
_atom_site_occupancy
_atom_site_B_iso_or_equiv
Ni Ni 4 0 0 0 1 3.911(63)
N1 N 8 0.1392115 -0.4300437 0.4726167 1 5.911(63)
C2 C 8 0.2195916 -0.4980195 0.4488553 1 5.911(63)
H2 H 8 0.2078331 -0.5696626 0.4261845 1 5.911(63)
N3 N 8 0.3172601 -0.4604658 0.4584885 1 5.911(63)
C4 C 8 0.3345485 -0.3549363 0.4918832 1 5.911(63)
C5 C 8 0.2541683 -0.2869604 0.5156446 1 5.911(63)
H5 H 8 0.2659268 -0.2153174 0.5383154 1 5.911(63)
C6 C 8 0.1564998 -0.3245141 0.5060113 1 5.911(63)
H6 H 8 0.1019562 -0.2783877 0.5221352 1 5.911(63)
O1 O 8 0.4217931 -0.3213556 0.5004995 1 5.911(63)
O2 O 8 0.04828213 -0.1233234 0.1787238 1 5.911(63)
O3 O 8 -0.04572783 0.08130111 0.2535078 1 5.911(63)
